data_7220485
loop_
_publ_author_name
'Kuz'mina, Lyudmila G.'
'Vedernikov, Artem I.'
'Howard, Judith A. K.'
'Alfimov, Michael V.'
'Gromov, Sergey P.'

_publ_section_title
;
 Features of styryl dye crystal packings and their influence on [2 + 2]
 photocycloaddition reaction with single crystal retention
;
_journal_issue 24
_journal_name_full CrystEngComm
_journal_page_first 4584
_journal_paper_doi 10.1039/C5CE00653H
_journal_volume 17
_journal_year 2015
_chemical_formula_moiety 'I, C20 H22 N O3 S, 0.4(O)'
_chemical_formula_sum 'C20 H22 I N O3.4 S'
_chemical_formula_weight 489.77
_space_group_crystal_system triclinic
_space_group_IT_number 2
_space_group_name_Hall '-P 1'
_space_group_name_H-M_alt 'P -1'
_symmetry_Int_Tables_number 2
_symmetry_space_group_name_Hall '-P 1'
_symmetry_space_group_name_H-M 'P -1'
_atom_sites_solution_primary direct
_audit_creation_date 2015-05-13
_audit_creation_method
;
Olex2 1.2
(compiled 2015.01.26 svn.r3150 for OlexSys, GUI svn.r4998)
;
_audit_update_record
;
2015-05-13 deposited with the CCDC.
2015-05-18 downloaded from the CCDC.
;
_cell_angle_alpha 94.449(10)
_cell_angle_beta 103.752(11)
_cell_angle_gamma 105.623(10)
_cell_formula_units_Z 2
_cell_length_a 7.484(5)
_cell_length_b 10.197(7)
_cell_length_c 14.512(10)
_cell_measurement_reflns_used 4064
_cell_measurement_temperature 173.15
_cell_measurement_theta_max 29.87
_cell_measurement_theta_min 2.37
_cell_volume 1024.0(12)
_computing_molecular_graphics 'Olex2 (Dolomanov et al., 2009)'
_computing_publication_material 'Olex2 (Dolomanov et al., 2009)'
_computing_structure_refinement 'olex2.refine (Bourhis et al., 2015)'
_computing_structure_solution 'ShelXS-1997 (Sheldrick, 2008)'
_diffrn_ambient_temperature 173.15
_diffrn_measured_fraction_theta_full 0.9696
_diffrn_measured_fraction_theta_max 0.9696
_diffrn_measurement_device_type 'CCD area detector'
_diffrn_measurement_method 'phi and omega scans'
_diffrn_radiation_monochromator graphite
_diffrn_radiation_type 'Mo K\a'
_diffrn_radiation_wavelength 0.71073
_diffrn_reflns_av_R_equivalents 0.0224
_diffrn_reflns_av_unetI/netI 0.0448
_diffrn_reflns_limit_h_max 10
_diffrn_reflns_limit_h_min -10
_diffrn_reflns_limit_k_max 14
_diffrn_reflns_limit_k_min -14
_diffrn_reflns_limit_l_max 16
_diffrn_reflns_limit_l_min -19
_diffrn_reflns_number 9357
_diffrn_reflns_theta_full 26.9996
_diffrn_reflns_theta_max 27.00
_diffrn_reflns_theta_min 2.37
_exptl_absorpt_coefficient_mu 1.687
_exptl_absorpt_correction_T_max 0.84352
_exptl_absorpt_correction_T_min 0.68431
_exptl_absorpt_correction_type multi-scan
_exptl_crystal_density_diffrn 1.5882
_exptl_crystal_description plate
_exptl_crystal_F_000 490.0236
_exptl_crystal_size_max 0.42
_exptl_crystal_size_mid 0.34
_exptl_crystal_size_min 0.02
_refine_diff_density_max 0.8092
_refine_diff_density_min -0.9617
_refine_diff_density_rms 0.1015
_refine_ls_d_res_high 0.7828
_refine_ls_d_res_low 8.5984
_refine_ls_goodness_of_fit_ref 1.0314
_refine_ls_hydrogen_treatment mixed
_refine_ls_matrix_type full
_refine_ls_number_constraints 52
_refine_ls_number_parameters 241
_refine_ls_number_reflns 4331
_refine_ls_number_restraints 0
_refine_ls_restrained_S_all 1.0314
_refine_ls_R_factor_all 0.0407
_refine_ls_R_factor_gt 0.0319
_refine_ls_shift/su_max 0.0000
_refine_ls_shift/su_mean 0.0000
_refine_ls_structure_factor_coef Fsqd
_refine_ls_weighting_details 'w=1/[\s^2^(Fo^2^)+(0.0301P)^2^+1.1149P] where P=(Fo^2^+2Fc^2^)/3'
_refine_ls_weighting_scheme calc
_refine_ls_wR_factor_gt 0.0740
_refine_ls_wR_factor_ref 0.0783
_reflns_Friedel_coverage 0.0
_reflns_limit_h_max 9
_reflns_limit_h_min -9
_reflns_limit_k_max 12
_reflns_limit_k_min -13
_reflns_limit_l_max 18
_reflns_limit_l_min 0
_reflns_number_gt 3637
_reflns_number_total 4331
_reflns_threshold_expression I>=2u(I)
_cod_data_source_file c5ce00653h1.cif
_cod_data_source_block p-1
_cod_depositor_comments 'Adding full bibliography for 7220483--7220487.cif.'
_cod_original_cell_volume 1024.1(12)
_cod_database_code 7220485
_olex2_refinement_description
;
1. Fixed Uiso
 At 1.2 times of:
  All C(H) groups, All C(H,H,H,H) groups
 At 1.5 times of:
  All C(H,H,H) groups
2. Others
 Fixed Sof: I1b(0.5) S1b(0.5) N1b(0.5) C10A(0.5) H10a(0.5) H10b(0.5) H10c(0.5)
 C10B(0.5) H10d(0.5) H10e(0.5) H10f(0.5) C12A(0.5) C13A(0.5) C14A(0.5)
 H14A(0.5) C15A(0.5) C16A(0.5) H16A(0.5) C17A(0.5) H17A(0.5) C18A(0.5)
 H18a(0.5) H18b(0.5) H18c(0.5) O3A(0.5) C12B(0.5) C13B(0.5) C14B(0.5) H14B(0.5)
 C15B(0.5) C16B(0.5) H16B(0.5) C17B(0.5) H17B(0.5) C18B(0.5) H18d(0.5)
 H18e(0.5) H18f(0.5) O3B(0.5) H19c(0.5) H19d(0.5) H19a(0.5) H19b(0.5) O1W(0.4)
 I1a(0.5) N1a(0.5) S1a(0.5)
3.a Secondary CH2 refined with riding coordinates:
 C19(H19c,H19d), C19(H19a,H19b)
3.b Me refined with riding coordinates:
 C10A(H10a,H10b,H10c), C10B(H10d,H10e,H10f), C11(H11a,H11b,H11c), C18A(H18a,
 H18b,H18c), C20(H20a,H20b,H20c)
3.c Me refined as rotating group:
 C18B(H18d,H18e,H18f)
3.d Aromatic/amide H refined with riding coordinates:
 C2(H2), C3(H3), C5(H5), C8(H8), C9(H9), C14A(H14A), C16A(H16A), C17A(H17A),
 C14B(H14B), C16B(H16B), C17B(H17B)
;
_olex2_submission_special_instructions 'No special instructions were received'

loop_
_space_group_symop_id
_space_group_symop_operation_xyz
1 x,y,z
2 -x,-y,-z

loop_
_atom_site_label
_atom_site_type_symbol
_atom_site_fract_x
_atom_site_fract_y
_atom_site_fract_z
_atom_site_U_iso_or_equiv
_atom_site_adp_type
_atom_site_occupancy
_atom_site_refinement_flags_posn
_atom_site_disorder_group
I1b I 0.3023(4) -0.3850(4) -0.1720(2) 0.0317(4) Uani 0.500000 . 2
S1b S 0.5044(4) 0.0220(3) 0.2477(2) 0.0320(9) Uiso 0.500000 . 2
O1 O -0.1051(4) -0.1333(2) -0.29693(17) 0.0453(6) Uani 1.000000 . .
O2 O -0.0836(3) 0.1154(2) -0.32448(16) 0.0378(5) Uani 1.000000 . .
N1b N 0.4312(11) -0.2337(8) 0.1793(6) 0.023(2) Uiso 0.500000 . 2
C1 C 0.4096(4) -0.1069(3) 0.1547(2) 0.0254(6) Uani 1.000000 . .
C2 C 0.3115(4) -0.0960(3) 0.0606(2) 0.0266(6) Uani 1.000000 . .
H2 H 0.2622(4) -0.1758(3) 0.0131(2) 0.0319(7) Uiso 1.000000 R .
C3 C 0.2862(4) 0.0233(3) 0.0364(2) 0.0258(6) Uani 1.000000 . .
H3 H 0.3385(4) 0.1010(3) 0.0856(2) 0.0309(7) Uiso 1.000000 R .
C4 C 0.1876(4) 0.0463(3) -0.0567(2) 0.0234(6) Uani 1.000000 . .
C5 C 0.0880(4) -0.0614(3) -0.1325(2) 0.0268(6) Uani 1.000000 . .
H5 H 0.0832(4) -0.1534(3) -0.1234(2) 0.0321(7) Uiso 1.000000 R .
C6 C -0.0029(4) -0.0356(3) -0.2198(2) 0.0293(6) Uani 1.000000 . .
C7 C 0.0065(4) 0.1015(3) -0.2344(2) 0.0262(6) Uani 1.000000 . .
C8 C 0.1020(4) 0.2076(3) -0.1596(2) 0.0292(6) Uani 1.000000 . .
H8 H 0.1070(4) 0.2996(3) -0.1686(2) 0.0350(8) Uiso 1.000000 R .
C9 C 0.1912(4) 0.1802(3) -0.0710(2) 0.0289(6) Uani 1.000000 . .
H9 H 0.2554(4) 0.2539(3) -0.0194(2) 0.0346(8) Uiso 1.000000 R .
C10A C -0.1165(12) -0.2779(8) -0.2865(6) 0.0413(17) Uiso 0.500000 . 1
H10a H -0.1939(12) -0.3377(8) -0.3469(6) 0.062(3) Uiso 0.500000 R 1
H10b H 0.0136(12) -0.2878(8) -0.2708(6) 0.062(3) Uiso 0.500000 R 1
H10c H -0.1766(12) -0.3042(8) -0.2350(6) 0.062(3) Uiso 0.500000 R 1
C10B C -0.1848(10) -0.2684(6) -0.2730(5) 0.0284(13) Uiso 0.500000 . 2
H10d H -0.2563(10) -0.3330(6) -0.3320(5) 0.043(2) Uiso 0.500000 R 2
H10e H -0.0800(10) -0.3007(6) -0.2377(5) 0.043(2) Uiso 0.500000 R 2
H10f H -0.2719(10) -0.2626(6) -0.2330(5) 0.043(2) Uiso 0.500000 R 2
C11 C -0.0896(5) 0.2508(4) -0.3404(3) 0.0403(8) Uani 1.000000 . .
H11a H -0.1577(5) 0.2482(4) -0.4075(3) 0.0604(12) Uiso 1.000000 R .
H11b H -0.1573(5) 0.2845(4) -0.2981(3) 0.0604(12) Uiso 1.000000 R .
H11c H 0.0421(5) 0.3125(4) -0.3266(3) 0.0604(12) Uiso 1.000000 R .
C12A C 0.5707(10) -0.0617(8) 0.3278(5) 0.021(2) Uiso 0.500000 . 1
C13A C 0.5447(10) -0.1922(9) 0.2836(5) 0.0185(19) Uiso 0.500000 . 1
C14A C 0.6026(10) -0.2926(8) 0.3357(5) 0.0247(16) Uiso 0.500000 . 1
H14A H 0.5847(10) -0.3829(8) 0.3054(5) 0.030(2) Uiso 0.500000 R 1
C15A C 0.6864(10) -0.2516(10) 0.4327(5) 0.0281(16) Uiso 0.500000 . 1
C16A C 0.7126(11) -0.1196(10) 0.4770(6) 0.037(2) Uiso 0.500000 . 1
H16A H 0.7725(11) -0.0952(10) 0.5440(6) 0.045(2) Uiso 0.500000 R 1
C17A C 0.6537(12) -0.0237(10) 0.4262(6) 0.037(2) Uiso 0.500000 . 1
H17A H 0.6690(12) 0.0658(10) 0.4572(6) 0.044(3) Uiso 0.500000 R 1
C18A C 0.7237(11) -0.4742(10) 0.4538(6) 0.0395(17) Uiso 0.500000 . 1
H18a H 0.7786(11) -0.5216(10) 0.5044(6) 0.059(3) Uiso 0.500000 R 1
H18b H 0.5854(11) -0.5207(10) 0.4283(6) 0.059(3) Uiso 0.500000 R 1
H18c H 0.7871(11) -0.4761(10) 0.4021(6) 0.059(3) Uiso 0.500000 R 1
O3A O 0.7527(8) -0.3367(6) 0.4920(4) 0.0422(13) Uiso 0.500000 . 1
C12B C 0.5683(12) -0.0957(10) 0.3236(6) 0.030(2) Uiso 0.500000 . 2
C13B C 0.5230(11) -0.2267(9) 0.2756(6) 0.026(2) Uiso 0.500000 . 2
C14B C 0.5667(11) -0.3329(8) 0.3202(5) 0.0273(17) Uiso 0.500000 . 2
H14B H 0.5353(11) -0.4230(8) 0.2860(5) 0.033(2) Uiso 0.500000 R 2
C15B C 0.6586(10) -0.3014(9) 0.4173(5) 0.0300(17) Uiso 0.500000 . 2
C16B C 0.7039(11) -0.1694(11) 0.4670(7) 0.039(2) Uiso 0.500000 . 2
H16B H 0.7641(11) -0.1529(11) 0.5340(7) 0.047(2) Uiso 0.500000 R 2
C17B C 0.6649(12) -0.0611(10) 0.4227(6) 0.038(2) Uiso 0.500000 . 2
H17B H 0.7004(12) 0.0298(10) 0.4562(6) 0.046(3) Uiso 0.500000 R 2
C18B C 0.6762(12) -0.5288(9) 0.4280(6) 0.0453(19) Uiso 0.500000 . 2
H18d H 0.7236(12) -0.5827(9) 0.4761(6) 0.068(3) Uiso 0.500000 GR 2
H18e H 0.5371(12) -0.5700(9) 0.4004(6) 0.068(3) Uiso 0.500000 GR 2
H18f H 0.7419(12) -0.5286(9) 0.3771(6) 0.068(3) Uiso 0.500000 GR 2
O3B O 0.7131(8) -0.3937(7) 0.4715(4) 0.0444(14) Uiso 0.500000 . 2
C19 C 0.3946(5) -0.3528(3) 0.1174(2) 0.0335(7) Uani 1.000000 . .
H19c H 0.3943(5) -0.3311(3) 0.0520(2) 0.0402(8) Uiso 0.500000 R 2
H19d H 0.4962(5) -0.3976(3) 0.1387(2) 0.0402(8) Uiso 0.500000 R 2
H19a H 0.4934(5) -0.4003(3) 0.1376(2) 0.0402(8) Uiso 0.500000 R 1
H19b H 0.3921(5) -0.3346(3) 0.0511(2) 0.0402(8) Uiso 0.500000 R 1
C20 C 0.2019(6) -0.4478(4) 0.1163(3) 0.0488(9) Uani 1.000000 . .
H20a H 0.1743(6) -0.5331(4) 0.0723(3) 0.0732(14) Uiso 1.000000 R .
H20b H 0.2036(6) -0.4693(4) 0.1811(3) 0.0732(14) Uiso 1.000000 R .
H20c H 0.1020(6) -0.4031(4) 0.0947(3) 0.0732(14) Uiso 1.000000 R .
O1W O 0.8202(10) 0.2541(7) 0.3971(5) 0.0501(16) Uani 0.400000 . .
I1a I 0.3399(4) -0.3786(4) -0.1533(2) 0.0298(4) Uani 0.500000 . 1
N1a N 0.4578(11) -0.2103(8) 0.1853(6) 0.021(2) Uiso 0.500000 . 1
S1a S 0.4800(4) 0.0316(3) 0.2475(2) 0.0274(8) Uiso 0.500000 . 1

loop_
_atom_site_aniso_label
_atom_site_aniso_U_11
_atom_site_aniso_U_22
_atom_site_aniso_U_33
_atom_site_aniso_U_12
_atom_site_aniso_U_13
_atom_site_aniso_U_23
I1b 0.0349(10) 0.0248(5) 0.0375(11) 0.0110(6) 0.0108(7) 0.0061(6)
O1 0.0611(16) 0.0294(12) 0.0286(13) 0.0036(11) -0.0086(11) 0.0067(10)
O2 0.0477(13) 0.0373(13) 0.0285(12) 0.0145(10) 0.0048(10) 0.0157(10)
C1 0.0244(14) 0.0323(15) 0.0210(15) 0.0101(12) 0.0071(12) 0.0040(12)
C2 0.0306(15) 0.0289(15) 0.0207(15) 0.0109(12) 0.0056(12) 0.0036(12)
C3 0.0258(14) 0.0275(14) 0.0220(15) 0.0048(11) 0.0068(12) 0.0022(12)
C4 0.0230(13) 0.0260(14) 0.0221(15) 0.0089(11) 0.0060(11) 0.0035(11)
C5 0.0306(15) 0.0228(14) 0.0255(16) 0.0083(12) 0.0041(12) 0.0049(12)
C6 0.0314(15) 0.0292(15) 0.0229(16) 0.0054(12) 0.0025(13) 0.0058(12)
C7 0.0269(14) 0.0327(15) 0.0229(15) 0.0111(12) 0.0086(12) 0.0121(12)
C8 0.0350(16) 0.0258(15) 0.0333(17) 0.0126(12) 0.0149(14) 0.0123(13)
C9 0.0343(16) 0.0264(15) 0.0277(16) 0.0095(12) 0.0108(13) 0.0053(12)
C11 0.0449(19) 0.0444(19) 0.041(2) 0.0224(16) 0.0126(16) 0.0248(16)
C19 0.0497(19) 0.0331(16) 0.0297(17) 0.0245(14) 0.0180(15) 0.0093(13)
C20 0.063(2) 0.0327(18) 0.055(2) 0.0141(17) 0.026(2) 0.0032(17)
O1W 0.059(4) 0.046(4) 0.042(4) 0.012(3) 0.008(3) 0.014(3)
I1a 0.0352(10) 0.0205(4) 0.0342(10) 0.0096(6) 0.0092(6) 0.0021(5)

loop_
_atom_type_symbol
_atom_type_scat_dispersion_real
_atom_type_scat_dispersion_imag
_atom_type_scat_Cromer_Mann_a1
_atom_type_scat_Cromer_Mann_a2
_atom_type_scat_Cromer_Mann_a3
_atom_type_scat_Cromer_Mann_a4
_atom_type_scat_Cromer_Mann_b1
_atom_type_scat_Cromer_Mann_b2
_atom_type_scat_Cromer_Mann_b3
_atom_type_scat_Cromer_Mann_b4
_atom_type_scat_Cromer_Mann_c
_atom_type_scat_source
_atom_type_scat_dispersion_source
C 0.00347 0.00161 2.31000 1.02000 1.58860 0.86500 20.84390 10.20750 0.56870 51.65120 0.215599998832 'International Tables Volume C Table 6.1.1.4 (pp. 500-502)' 'Henke, Gullikson and Davis, At. Data and Nucl. Data Tables, 1993, 54, 2'
I -0.41187 1.83264 20.14720 18.99490 7.51380 2.27350 4.34700 0.38140 27.76600 66.87760 4.07119989395 'International Tables Volume C Table 6.1.1.4 (pp. 500-502)' 'Henke, Gullikson and Davis, At. Data and Nucl. Data Tables, 1993, 54, 2'
H 0.00000 0.00000 0.49300 0.32291 0.14019 0.04081 10.51090 26.12570 3.14236 57.79970 0.0030380000826 'International Tables Volume C Table 6.1.1.4 (pp. 500-502)' 'Henke, Gullikson and Davis, At. Data and Nucl. Data Tables, 1993, 54, 2'
O 0.01158 0.00611 3.04850 2.28680 1.54630 0.86700 13.27710 5.70110 0.32390 32.90890 0.250800013542 'International Tables Volume C Table 6.1.1.4 (pp. 500-502)' 'Henke, Gullikson and Davis, At. Data and Nucl. Data Tables, 1993, 54, 2'
N 0.00653 0.00323 12.21260 3.13220 2.01250 1.16630 0.00570 9.89330 28.99750 0.58260 -11.5290002823 'International Tables Volume C Table 6.1.1.4 (pp. 500-502)' 'Henke, Gullikson and Davis, At. Data and Nucl. Data Tables, 1993, 54, 2'
S 0.12424 0.12443 6.90530 5.20340 1.43790 1.58630 1.46790 22.21510 0.25360 56.17200 0.866900026798 'International Tables Volume C Table 6.1.1.4 (pp. 500-502)' 'Henke, Gullikson and Davis, At. Data and Nucl. Data Tables, 1993, 54, 2'

loop_
_geom_angle_atom_site_label_1
_geom_angle_atom_site_label_2
_geom_angle_atom_site_label_3
_geom_angle
C11 O2 C7 116.7(3)
C19 N1b C1 127.0(6)
N1b C1 S1b 113.1(4)
S1a C1 N1a 111.0(4)
C3 C2 C1 122.1(3)
C4 C3 C2 126.9(3)
C5 C4 C3 122.3(3)
C9 C4 C3 118.8(3)
C9 C4 C5 119.0(3)
C6 C5 C4 120.6(3)
C5 C6 O1 124.8(3)
C7 C6 O1 115.2(3)
C7 C6 C5 119.9(3)
C6 C7 O2 114.9(3)
C8 C7 O2 125.5(3)
C8 C7 C6 119.5(3)
C9 C8 C7 120.1(3)
C8 C9 C4 120.8(3)
C17A C12A C13A 120.9(8)
S1a C12A C13A 110.4(6)
S1a C12A C17A 128.6(7)
C14A C13A C12A 121.7(7)
N1a C13A C12A 112.2(7)
N1a C13A C14A 126.2(8)
C15A C14A C13A 116.2(8)
C16A C15A C14A 121.9(7)
O3A C15A C14A 122.8(8)
O3A C15A C16A 115.3(7)
C17A C16A C15A 121.5(8)
C16A C17A C12A 117.9(9)
C18A O3A C15A 119.0(7)
C13B C12B S1b 113.1(6)
C17B C12B S1b 125.1(8)
C17B C12B C13B 121.7(8)
C12B C13B N1b 110.7(7)
C14B C13B N1b 126.7(8)
C14B C13B C12B 122.6(8)
C15B C14B C13B 116.5(8)
C16B C15B C14B 121.6(7)
O3B C15B C14B 123.8(8)
O3B C15B C16B 114.6(7)
C17B C16B C15B 122.5(8)
C16B C17B C12B 115.1(9)
C18B O3B C15B 119.1(7)
C19 N1a C1 120.8(6)

loop_
_geom_bond_atom_site_label_1
_geom_bond_atom_site_label_2
_geom_bond_distance
S1b C1 1.678(4)
S1b C12B 1.774(9)
O1 C6 1.356(4)
O1 C10A 1.475(7)
O1 C10B 1.450(6)
O2 C7 1.358(4)
O2 C11 1.427(4)
N1b C1 1.408(8)
N1b C13B 1.390(11)
N1b C19 1.375(9)
C1 C2 1.417(4)
C1 N1a 1.280(8)
C1 S1a 1.747(4)
C2 C3 1.341(4)
C3 C4 1.447(4)
C4 C5 1.398(4)
C4 C9 1.391(4)
C5 C6 1.370(4)
C6 C7 1.416(4)
C7 C8 1.376(4)
C8 C9 1.387(4)
C12A C13A 1.373(11)
C12A C17A 1.392(12)
C12A S1a 1.694(8)
C13A C14A 1.419(10)
C13A N1a 1.395(11)
C14A C15A 1.378(11)
C15A C16A 1.388(12)
C15A O3A 1.372(9)
C16A C17A 1.373(12)
C18A O3A 1.407(11)
C12B C13B 1.372(12)
C12B C17B 1.416(13)
C13B C14B 1.377(10)
C14B C15B 1.383(11)
C15B C16B 1.391(12)
C15B O3B 1.357(9)
C16B C17B 1.383(13)
C18B O3B 1.396(11)
C19 C20 1.501(5)
C19 N1a 1.578(9)
